data_7720111
loop_
_publ_author_name
'Kuzman, D.'
'Damjanovi&#x107;, V'
'Toplak, J.'
'Medak, G.'
'Halasz, I.'
'Hrenar, T.'
'Cindri&#x107;, M'
'Vrdoljak, V.'

_publ_section_title
;
 Synthesis, structural characterization and properties of a series of
 heteropolyoxomolybdates:
 [AlMo<sub>6</sub>(OH)<sub>6</sub>O<sub>18</sub>]<sup>3-</sup>,
 [GeMo<sub>12</sub>O<sub>40</sub>]<sup>4-</sup>,
 [GeMo<sub>6</sub>O<sub>22</sub>(Hmal)<sub>3</sub>]<sup>7-</sup>,
 [SiMo<sub>12</sub>O<sub>40</sub>]<sup>4-</sup>, and
 [TeMo<sub>6</sub>O<sub>24</sub>]<sup>6</sup>.
;
_journal_issue 8
_journal_name_full 'Dalton transactions (Cambridge, England : 2003)'
_journal_page_first 3442
_journal_page_last 3453
_journal_paper_doi 10.1039/d5dt03064a
_journal_volume 55
_journal_year 2026
_chemical_formula_moiety 'Mo6 O24 Te, 2(C6 H16 Co N4 O4), C12 H42 Co2 N8 Na2 O13, 11(H2 O)'
_chemical_formula_sum 'C24 H96 Co4 Mo6 N16 Na2 O56 Te'
_chemical_formula_weight 2490.10
_space_group_crystal_system monoclinic
_space_group_IT_number 15
_space_group_name_Hall '-C 2yc'
_space_group_name_H-M_alt 'C 1 2/c 1'
_atom_sites_solution_hydrogens mixed
_audit_creation_date 2025-06-17
_audit_creation_method
;
Olex2 1.5
(compiled 2025.05.31 svn.r86d253d1 for OlexSys, GUI svn.r7254)
;
_audit_update_record
;
2025-12-10 deposited with the CCDC.	2026-01-20 downloaded from the CCDC.
;
_cell_angle_alpha 90
_cell_angle_beta 97.3211(4)
_cell_angle_gamma 90
_cell_formula_units_Z 4
_cell_length_a 23.44470(10)
_cell_length_b 15.34869(6)
_cell_length_c 20.32150(8)
_cell_measurement_reflns_used 80775
_cell_measurement_temperature 169.99(10)
_cell_measurement_theta_max 79.7560
_cell_measurement_theta_min 3.4560
_cell_volume 7252.98(5)
_computing_cell_refinement 'CrysAlisPro 1.171.43.104a (Rigaku OD, 2023)'
_computing_data_collection 'CrysAlisPro system (CCD 41.123a 64-bit (release 20-01-2022))'
_computing_data_reduction 'CrysAlisPro 1.171.43.104a (Rigaku OD, 2023)'
_computing_molecular_graphics 'Olex2 1.5 (Dolomanov et al., 2009)'
_computing_publication_material 'Olex2 1.5 (Dolomanov et al., 2009)'
_computing_structure_refinement 'SHELXL 2018/3 (Sheldrick, 2015)'
_computing_structure_solution 'SHELXT 2018/2 (Sheldrick, 2018)'
_diffrn_ambient_environment N~2~
_diffrn_ambient_temperature 169.99(10)
_diffrn_detector 'Hybrid Pixel Array Detector'
_diffrn_detector_area_resol_mean 10.0000
_diffrn_detector_type HyPix
_diffrn_measured_fraction_theta_full 0.994
_diffrn_measured_fraction_theta_max 0.990
_diffrn_measurement_details
;
List of Runs (angles in degrees, time in seconds):

  # Type    Start    End  Width  t~exp~   \w     \q     \k     \f   Frames
#--------------------------------------------------------------------------
  1  \w    -56.00 -30.00   0.50    0.15    --  -47.74 -69.00-173.00   52
  2  \w     30.00  56.00   0.50    0.15    --   47.74  69.00 -41.00   52
  3  \w    -23.00  65.00   0.50    0.15    --   47.74 -69.00-173.00  176
  4  \w     75.00 100.00   0.50    0.15    --   47.74  69.00 -41.00   50
  5  \w    -76.00 -51.00   0.50    0.60    --  -91.75  69.00 -41.00   50
  6  \w    -98.00 -72.00   0.50    0.60    --  -91.75 -69.00-173.00   52
  7  \w   -156.00-130.00   0.50    0.60    --  -91.75 -69.00-173.00   52
  8  \w     97.00 170.00   0.50    0.60    --  113.25  69.00 -41.00  146
  9  \w    -57.00 -32.00   0.50    0.15    --   14.00 162.00 135.57   50
 10  \w    -15.00  15.00   0.50    0.15    --   14.00  99.00  47.95   60
 11  \w    -10.00  17.00   0.50    0.15    --   22.00  97.00 120.71   54
 12  \w      0.00  25.00   0.50    0.15    --   26.00  85.00 -45.40   50
 13  \w     -2.00  23.00   0.50    0.15    --   26.00  89.00 -13.10   50
 14  \w      5.00  30.00   0.50    0.15    --   30.00  82.00  23.78   50
 15  \w     13.00  38.00   0.50    0.15    --   34.00  74.00   5.16   50
 16  \w     17.00  42.00   0.50    0.15    --   38.00  73.00-140.58   50
 17  \w     17.00  42.00   0.50    0.15    --   38.00  73.00 127.94   50
 18  \w     18.00  43.00   0.50    0.15    --   38.00  71.00  -4.26   50
 19  \w     17.00  42.00   0.50    0.15    --   38.00  72.00  85.22   50
 20  \w     29.00  72.00   0.50    0.15    --   46.00  66.00  -2.08   86
 21  \w     33.00  59.00   0.50    0.15    --   46.00  65.00 157.98   52
 22  \w     80.00 106.00   0.50    0.15    --   46.00  66.00  -2.08   52
 23  \w   -118.00 -92.00   0.50    0.15    --  -47.74 -77.00  60.00   52
 24  \w    -11.00  25.00   0.50    0.15    --  -47.74  69.00 -41.00   72
 25  \w    -55.00 -17.00   0.50    0.15    --  -47.74  69.00 -41.00   76
 26  \w    -69.00 -35.00   0.50    0.15    --  -47.74 -19.00-180.00   68
 27  \w     31.00  57.00   0.50    0.15    --   47.74  65.00 -87.33   52
 28  \w     32.00  59.00   0.50    0.15    --   47.74  63.00 -57.48   54
 29  \w     35.00  94.00   0.50    0.15    --   47.74-125.00   0.00  118
 30  \w     36.00  84.00   0.50    0.15    --   47.74  19.00 -30.00   96
 31  \w     33.00  58.00   0.50    0.15    --   50.00  64.00  42.64   50
 32  \w     34.00  71.00   0.50    0.15    --   50.00  64.00-133.10   74
 33  \w     38.00  64.00   0.50    0.15    --   54.00  66.00  41.43   52
 34  \w     36.00  67.00   0.50    0.15    --   54.00  65.00-177.60   62
 35  \w     83.00 111.00   0.50    0.15    --   54.00  65.00-177.60   56
 36  \w     36.00  61.00   0.50    0.15    --   54.00  65.00  95.59   50
 37  \w     46.00  76.00   0.50    0.15    --   62.00  65.00 110.43   60
 38  \w    100.00 133.00   0.50    0.15    --   62.00  65.00 110.43   66
 39  \w    -73.00 -48.00   0.50    0.15    --  -66.00 -66.00-160.74   50
 40  \w    -76.00 -50.00   0.50    0.15    --  -66.00 -63.00 124.15   52
 41  \w   -139.00 -91.00   0.50    0.15    --  -66.00 -63.00 124.15   96
 42  \w    -75.00 -49.00   0.50    0.15    --  -66.00 -64.00 177.49   52
 43  \w    -75.00 -49.00   0.50    0.15    --  -66.00 -66.00 -64.36   52
 44  \w    -77.00 -48.00   0.50    0.15    --  -66.00 -65.00  92.22   58
 45  \w     48.00  75.00   0.50    0.15    --   66.00  66.00  46.36   54
 46  \w    -79.00 -53.00   0.50    0.60    --  -70.00 -66.00  30.97   52
 47  \w    -81.00 -52.00   0.50    0.60    --  -70.00 -66.00 -24.97   58
 48  \w    -77.00 -51.00   0.50    0.60    --  -70.00 -67.00 153.37   52
 49  \w    -78.00 -51.00   0.50    0.60    --  -70.00 -67.00 -72.52   54
 50  \w    -81.00 -56.00   0.50    0.60    --  -74.00 -66.00 -34.73   50
 51  \w   -145.00-119.00   0.50    0.60    --  -74.00 -66.00 -34.73   52
 52  \w    -82.00 -57.00   0.50    0.60    --  -74.00 -62.00 173.17   50
 53  \w    -83.00 -57.00   0.50    0.60    --  -74.00 -62.00 -89.42   52
 54  \w    -84.00 -58.00   0.50    0.60    --  -74.00 -64.00  55.32   52
 55  \w    -84.00 -58.00   0.50    0.60    --  -74.00 -64.00 -97.89   52
 56  \w    -82.00 -56.00   0.50    0.60    --  -74.00 -65.00-111.66   52
 57  \w    -82.00 -56.00   0.50    0.60    --  -74.00 -66.00-125.94   52
 58  \w    -81.00 -56.00   0.50    0.60    --  -74.00 -65.00  69.75   50
 59  \w    -86.00 -60.00   0.50    0.60    --  -78.00 -64.00 112.70   52
 60  \w    -89.00 -64.00   0.50    0.60    --  -82.00 -64.00 152.48   50
 61  \w    -91.00 -65.00   0.50    0.60    --  -82.00 -63.00  23.87   52
 62  \w    -91.00 -65.00   0.50    0.60    --  -82.00 -65.00  12.76   52
 63  \w   -153.00-122.00   0.50    0.60    --  -86.00 -61.00  38.85   62
 64  \w    -99.00 -73.00   0.50    0.60    --  -86.00 -61.00  38.85   52
 65  \w    -94.00 -68.00   0.50    0.60    --  -86.00 -65.00 -91.53   52
 66  \w   -162.00-118.00   0.50    0.60    --  -90.00 -66.00 -60.42   88
 67  \w    -98.00 -72.00   0.50    0.60    --  -90.00 -66.00 -60.42   52
 68  \w   -109.00 -73.00   0.50    0.60    --  -90.00 -65.00   1.83   72
 69  \w    -98.00 -72.00   0.50    0.60    --  -90.00 -64.00 155.24   52
 70  \w    -98.00 -72.00   0.50    0.60    --  -90.00 -66.00-160.11   52
 71  \w    -99.00 -74.00   0.50    0.60    --  -91.75 -63.00-144.43   50
 72  \w   -100.00 -74.00   0.50    0.60    --  -91.75 -64.00  16.63   52
 73  \w   -163.00-137.00   0.50    0.60    --  -91.75 -64.00  16.63   52
 74  \w   -100.00 -74.00   0.50    0.60    --  -91.75 -64.00 -46.06   52
 75  \w   -162.00-137.00   0.50    0.60    --  -91.75 -64.00 -46.06   50
 76  \w   -106.00 -74.00   0.50    0.60    --  -91.75 -65.00 151.97   64
 77  \w    -99.00 -73.00   0.50    0.60    --  -91.75 -67.00  86.99   52
 78  \w   -104.00 -75.00   0.50    0.60    --  -91.75 -65.00 -74.97   58
 79  \w   -162.00-137.00   0.50    0.60    --  -91.75 -65.00 -74.97   50
 80  \w   -105.00 -75.00   0.50    0.60    --  -91.75 -62.00 141.20   60
 81  \w    -99.00 -74.00   0.50    0.60    --  -91.75 -65.00-133.07   50
 82  \w   -101.00 -75.00   0.50    0.60    --  -91.75 -66.00  75.50   52
 83  \w   -108.00 -73.00   0.50    0.60    --  -91.75 -66.00 -11.20   70
 84  \w   -100.00 -74.00   0.50    0.60    --  -91.75 -64.00-112.18   52
 85  \w   -162.00-131.00   0.50    0.60    --  -91.75 -64.00-112.18   62
 86  \w    -99.00 -74.00   0.50    0.60    --  -91.75 -64.00  58.71   50
 87  \w   -161.00-135.00   0.50    0.60    --  -91.75 -66.00 -11.20   52
 88  \w   -100.00 -73.00   0.50    0.60    --  -91.75 -67.00 109.12   54
 89  \w    -99.00 -74.00   0.50    0.60    --  -91.75 -64.00  94.77   50
 90  \w   -100.00 -74.00   0.50    0.60    --  -91.75 -64.00 120.14   52
 91  \w   -100.00 -75.00   0.50    0.60    --  -91.75 -61.00-154.42   50
 92  \w   -107.00 -73.00   0.50    0.60    --  -91.75 -67.00 -27.98   68
 93  \w   -101.00 -75.00   0.50    0.60    --  -91.75 -64.00-124.60   52
 94  \w   -110.00 -74.00   0.50    0.60    --  -91.75 -64.00   9.75   72
 95  \w   -163.00-124.00   0.50    0.60    --  -91.75 -64.00   9.75   78
 96  \w     91.00 118.00   0.50    0.60    --  113.25  77.00  60.00   54
 97  \w     97.00 155.00   0.50    0.60    --  113.25  61.00 -60.00  116
 98  \w     91.00 174.00   0.50    0.60    --  113.25  77.00 120.00  166
 99  \w     78.00 106.00   0.50    0.60    --  113.25 -95.00  90.00   56
100  \w     42.00  71.00   0.50    0.60    --  113.25 -95.00  90.00   58
101  \w    130.00 178.00   0.50    0.60    --  113.25  45.00  90.00   96
102  \w     44.00 100.00   0.50    0.60    --  113.25 -95.00 -90.00  112
103  \w     86.00 111.00   0.50    0.60    --  113.25-125.00 -30.00   50
104  \w     45.00  71.00   0.50    0.60    --  113.25-125.00 -30.00   52
105  \w     82.00 111.00   0.50    0.60    --  113.25-125.00 150.00   58
106  \w     98.00 129.00   0.50    0.60    --  113.25  61.00-180.00   62
107  \w    130.00 175.00   0.50    0.60    --  113.25  77.00-120.00   90
108  \w    129.00 155.00   0.50    0.60    --  113.25  61.00 120.00   52
109  \w     94.00 121.00   0.50    0.60    --  113.25  77.00-120.00   54
110  \w    141.00 177.00   0.50    0.60    --  113.25  77.00   0.00   72
111  \w     98.00 126.00   0.50    0.60    --  113.25  61.00 120.00   56
112  \w     42.00  79.00   0.50    0.60    --  113.25-125.00 150.00   74
113  \w     93.00 135.00   0.50    0.60    --  113.25  77.00   0.00   84
114  \w    108.00 133.00   0.50    0.60    --  113.25  30.00-180.00   50
115  \w    153.00 178.00   0.50    0.60    --  113.25  30.00-180.00   50
116  \w     74.00 106.00   0.50    0.60    --  113.25 -95.00-180.00   64
117  \w     43.00  69.00   0.50    0.60    --  113.25 -95.00-180.00   52
118  \w     42.00 111.00   0.50    0.60    --  113.25-125.00   0.00  138
119  \w    105.00 145.00   0.50    0.60    --  113.25  61.00-120.00   80
120  \w    148.00 178.00   0.50    0.60    --  113.25  30.00 150.00   60
121  \w     42.00 105.00   0.50    0.60    --  113.25 -77.00 120.00  126
122  \w     43.00  95.00   0.50    0.60    --  113.25 -77.00 -90.00  104
123  \w    153.00 178.00   0.50    0.60    --  113.25  77.00  30.00   50
124  \w    101.00 126.00   0.50    0.60    --  113.25  61.00  90.00   50
125  \w     92.00 133.00   0.50    0.60    --  113.25  77.00  30.00   82
126  \w     72.00 106.00   0.50    0.60    --  113.25 -95.00-150.00   68
127  \w     97.00 158.00   0.50    0.60    --  113.25  61.00 -90.00  122
128  \w    131.00 174.00   0.50    0.60    --  113.25  61.00  60.00   86
129  \w     44.00  71.00   0.50    0.60    --  113.25-125.00  30.00   54
130  \w     80.00 109.00   0.50    0.60    --  113.25-125.00  30.00   58
131  \w     97.00 163.00   0.50    0.60    --  113.25  61.00   0.00  132
132  \w    141.00 178.00   0.50    0.60    --  113.25  77.00  60.00   74
133  \w    141.00 176.00   0.50    0.60    --  113.25  77.00 -30.00   70
134  \w     97.00 128.00   0.50    0.60    --  113.25  61.00  60.00   62
135  \w     91.00 135.00   0.50    0.60    --  113.25  77.00 -30.00   88
136  \w     92.00 172.00   0.50    0.60    --  113.25  77.00 -90.00  160
137  \w     78.00 111.00   0.50    0.60    --  113.25-125.00 -60.00   66
138  \w     93.00 140.00   0.50    0.60    --  113.25  77.00-150.00   94
139  \w    140.00 178.00   0.50    0.60    --  113.25  77.00 150.00   76
140  \w     91.00 173.00   0.50    0.60    --  113.25  77.00-180.00  164
141  \w     92.00 131.00   0.50    0.60    --  113.25  77.00 150.00   78
142  \w     81.00 106.00   0.50    0.60    --  113.25 -95.00   0.00   50
143  \w     46.00  78.00   0.50    0.60    --  113.25 -77.00-150.00   64
144  \w    137.00 166.00   0.50    0.60    --  113.25  77.00 -60.00   58
145  \w     67.00 111.00   0.50    0.60    --  113.25-125.00-180.00   88
146  \w     93.00 128.00   0.50    0.60    --  113.25  77.00 -60.00   70
147  \w     42.00  69.00   0.50    0.60    --  113.25 -95.00   0.00   54
148  \w     42.00  68.00   0.50    0.60    --  113.25-125.00 -60.00   52
149  \w     98.00 155.00   0.50    0.60    --  113.25 125.00-150.00  114
150  \w    100.00 165.00   0.50    0.60    --  113.25  61.00-150.00  130
151  \w     83.00 110.00   0.50    0.60    --  113.25-125.00  90.00   54
152  \w     47.00  78.00   0.50    0.60    --  113.25-125.00  90.00   62
153  \w     43.00  80.00   0.50    0.60    --  113.25 -77.00   0.00   74
154  \w    103.00 170.00   0.50    0.60    --  113.25  61.00  30.00  134
155  \w     81.00 109.00   0.50    0.60    --  113.25-125.00 120.00   56
156  \w    148.00 173.00   0.50    0.60    --  113.25  77.00  90.00   50
157  \w     91.00 132.00   0.50    0.60    --  113.25  77.00  90.00   82
158  \w     43.00  69.00   0.50    0.60    --  113.25-125.00 120.00   52
159  \w     44.00  69.00   0.50    0.60    --  113.25 -61.00 150.00   50
160  \w     42.00  80.00   0.50    0.60    --  113.25 -95.00  60.00   76
161  \w     42.00  67.00   0.50    0.60    --  113.25 -69.00-173.00   50
;
_diffrn_measurement_device 'four-circle diffractometer'
_diffrn_measurement_device_type 'XtaLAB Synergy, Dualflex, HyPix'
_diffrn_measurement_method '\w scans'
_diffrn_orient_matrix_type 'CrysAlisPro convention (1999,Acta A55,543-557)'
_diffrn_orient_matrix_UB_11 -0.0151096000
_diffrn_orient_matrix_UB_12 0.0041350000
_diffrn_orient_matrix_UB_13 -0.0759683000
_diffrn_orient_matrix_UB_21 -0.0492014000
_diffrn_orient_matrix_UB_22 -0.0655561000
_diffrn_orient_matrix_UB_23 0.0038721000
_diffrn_orient_matrix_UB_31 -0.0417164000
_diffrn_orient_matrix_UB_32 0.0758893000
_diffrn_orient_matrix_UB_33 0.0074734000
_diffrn_radiation_monochromator mirror
_diffrn_radiation_probe x-ray
_diffrn_radiation_type 'Cu K\a'
_diffrn_radiation_wavelength 1.54184
_diffrn_reflns_av_R_equivalents 0.0543
_diffrn_reflns_av_unetI/netI 0.0166
_diffrn_reflns_Laue_measured_fraction_full 0.994
_diffrn_reflns_Laue_measured_fraction_max 0.990
_diffrn_reflns_limit_h_max 29
_diffrn_reflns_limit_h_min -29
_diffrn_reflns_limit_k_max 19
_diffrn_reflns_limit_k_min -19
_diffrn_reflns_limit_l_max 25
_diffrn_reflns_limit_l_min -25
_diffrn_reflns_number 128517
_diffrn_reflns_point_group_measured_fraction_full 0.994
_diffrn_reflns_point_group_measured_fraction_max 0.990
_diffrn_reflns_theta_full 67.684
_diffrn_reflns_theta_max 80.181
_diffrn_reflns_theta_min 3.802
_diffrn_source 'micro-focus sealed X-ray tube'
_diffrn_source_type 'PhotonJet (Cu) X-ray Source'
_exptl_absorpt_coefficient_mu 19.522
_exptl_absorpt_correction_T_max 1.000
_exptl_absorpt_correction_T_min 0.568
_exptl_absorpt_correction_type gaussian
_exptl_absorpt_process_details
;
CrysAlisPro 1.171.43.104a (Rigaku Oxford Diffraction, 2023)
Numerical absorption correction based on gaussian integration over
a multifaceted crystal model
Empirical absorption correction using spherical harmonics,
implemented in SCALE3 ABSPACK scaling algorithm.
;
_exptl_crystal_colour pink
_exptl_crystal_colour_primary pink
_exptl_crystal_density_diffrn 2.260
_exptl_crystal_description prism
_exptl_crystal_F_000 4848
_exptl_crystal_size_max 0.25
_exptl_crystal_size_mid 0.11
_exptl_crystal_size_min 0.05
_refine_diff_density_max 1.075
_refine_diff_density_min -1.399
_refine_diff_density_rms 0.143
_refine_ls_extinction_method none
_refine_ls_goodness_of_fit_ref 1.054
_refine_ls_hydrogen_treatment constr
_refine_ls_matrix_type full
_refine_ls_number_parameters 523
_refine_ls_number_reflns 7832
_refine_ls_number_restraints 3
_refine_ls_restrained_S_all 1.054
_refine_ls_R_factor_all 0.0351
_refine_ls_R_factor_gt 0.0345
_refine_ls_shift/su_max 0.002
_refine_ls_shift/su_mean 0.000
_refine_ls_structure_factor_coef Fsqd
_refine_ls_weighting_details 'w=1/[\s^2^(Fo^2^)+(0.0557P)^2^+42.4638P] where P=(Fo^2^+2Fc^2^)/3'
_refine_ls_weighting_scheme calc
_refine_ls_wR_factor_gt 0.0912
_refine_ls_wR_factor_ref 0.0917
_reflns_Friedel_coverage 0.000
_reflns_number_gt 7679
_reflns_number_total 7832
_reflns_threshold_expression 'I > 2\s(I)'
_cod_data_source_file d5dt03064a2.cif
_cod_data_source_block exp_7360
_cod_depositor_comments 'Adding full bibliography for 7720101--7720111.cif.'
_cod_database_code 7720111
_shelx_shelxl_version_number 2018/3
_chemical_oxdiff_formula 'Co Mo C N O'
_shelx_space_group_comment
;
The symmetry employed for this shelxl refinement is uniquely defined
by the following loop, which should always be used as a source of
symmetry information in preference to the above space-group names.
They are only intended as comments.
;
_shelx_estimated_absorpt_t_max 0.442
_shelx_estimated_absorpt_t_min 0.085
_olex2_refinement_description
;
1. Restrained distances
 Na1-H22A \\sim Na1-H22B
 with sigma of 0.02
 Na1-H22C \\sim Na1-H22D
 with sigma of 0.02
 Na1-H23C \\sim Na1-H23D
 with sigma of 0.02
2. Uiso/Uaniso restraints and constraints
Uanis(O22B) = Uanis(O22A)
Uanis(O23A) = Uanis(O23B)
Uanis(O25A) = Uanis(O25B)
Uanis(O29A) = Uanis(O29B)
3. Others
 Sof(O23B)=Sof(H23C)=Sof(H23D)=1-FVAR(1)
 Sof(O23A)=Sof(H23A)=Sof(H23B)=FVAR(1)
 Sof(O25A)=1-FVAR(2)
 Sof(O25B)=FVAR(2)
 Sof(O29A)=1-FVAR(3)
 Sof(O29B)=FVAR(3)
 Fixed Sof: H21A(0.5) H21B(0.5) O22B(0.5) H22A(0.5) H22B(0.5) O22A(0.5)
 H22C(0.5) H22D(0.5) O27(0.5)
4.a Free rotating group:
 O22B(H22A,H22B), O22A(H22C,H22D), O23B(H23C,H23D)
4.b Rotating group:
 O23A(H23A,H23B)
4.c Secondary CH2 refined with riding coordinates:
 N8(H8A,H8B), N5(H5A,H5B), N2(H2A,H2B), N6(H6A,H6B), N4(H4A,H4B), N3(H3A,H3B),
 N7(H7A,H7B), N1(H1A,H1B), O21(H21A,H21B), C12(H12A,H12B), C6(H6C,H6D),
 C11(H11A,H11B), C9(H9A,H9B), C5(H5C,H5D), C10(H10A,H10B), C4(H4C,H4D), C3(H3C,
 H3D)
;
_olex2_submission_special_instructions 'No special instructions were received'
_oxdiff_exptl_absorpt_empirical_details
;
Empirical correction (ABSPACK) includes:
- Absorption correction using spherical harmonics
- Frame scaling
- Detector area scaling
;
_oxdiff_exptl_absorpt_empirical_full_max 7.341
_oxdiff_exptl_absorpt_empirical_full_min 0.566

loop_
_space_group_symop_operation_xyz
'x, y, z'
'-x, y, -z+1/2'
'x+1/2, y+1/2, z'
'-x+1/2, y+1/2, -z+1/2'
'-x, -y, -z'
'x, -y, z-1/2'
'-x+1/2, -y+1/2, -z'
'x+1/2, -y+1/2, z-1/2'

loop_
_atom_site_label
_atom_site_type_symbol
_atom_site_fract_x
_atom_site_fract_y
_atom_site_fract_z
_atom_site_U_iso_or_equiv
_atom_site_adp_type
_atom_site_occupancy
_atom_site_site_symmetry_order
_atom_site_calc_flag
_atom_site_refinement_flags_posn
_atom_site_refinement_flags_adp
_atom_site_refinement_flags_occupancy
_atom_site_disorder_assembly
_atom_site_disorder_group
Te1 Te 0.500000 0.500000 0.500000 0.01172(8) Uani 1 2 d S . P . .
Mo3 Mo 0.59400(2) 0.63431(2) 0.44903(2) 0.01535(8) Uani 1 1 d . . . . .
Mo1 Mo 0.52726(2) 0.29109(2) 0.50519(2) 0.01583(8) Uani 1 1 d . . . . .
Mo2 Mo 0.62111(2) 0.42650(2) 0.45582(2) 0.01590(8) Uani 1 1 d . . . . .
Co1 Co 0.35477(2) 0.02277(4) 0.47342(3) 0.01525(12) Uani 1 1 d . . . . .
Co2 Co 0.82650(2) 0.00868(4) 0.29654(3) 0.01625(12) Uani 1 1 d . . . . .
O4 O 0.48070(11) 0.30841(16) 0.57873(12) 0.0182(5) Uani 1 1 d . . . . .
O2 O 0.46174(10) 0.39287(14) 0.47091(11) 0.0148(4) Uani 1 1 d . . . . .
O1 O 0.45836(10) 0.49064(15) 0.57559(12) 0.0147(5) Uani 1 1 d . . . . .
O7 O 0.56778(11) 0.32986(16) 0.43405(12) 0.0188(5) Uani 1 1 d . . . . .
O3 O 0.56271(10) 0.42479(14) 0.53674(11) 0.0147(4) Uani 1 1 d . . . . .
O10 O 0.64052(10) 0.54206(16) 0.49054(12) 0.0177(5) Uani 1 1 d . . . . .
O14 O 0.30830(11) -0.05149(17) 0.41344(14) 0.0246(5) Uani 1 1 d . . . . .
O13 O 0.41090(11) 0.01176(18) 0.41323(14) 0.0234(5) Uani 1 1 d . . . . .
O18 O 0.77482(11) 0.07271(17) 0.23258(12) 0.0218(5) Uani 1 1 d . . . . .
O20 O 0.68137(12) 0.10587(19) 0.21373(13) 0.0272(6) Uani 1 1 d . . . . .
O8 O 0.67498(12) 0.37364(18) 0.50500(14) 0.0256(6) Uani 1 1 d . . . . .
O11 O 0.62920(11) 0.71928(16) 0.49214(13) 0.0216(5) Uani 1 1 d . . . . .
O9 O 0.64295(12) 0.43438(18) 0.37866(13) 0.0247(6) Uani 1 1 d . . . . .
O17 O 0.76139(11) -0.00799(17) 0.34248(12) 0.0207(5) Uani 1 1 d . . . . .
O6 O 0.58067(12) 0.23526(17) 0.55275(13) 0.0251(5) Uani 1 1 d . . . . .
O12 O 0.61636(11) 0.63682(17) 0.37199(12) 0.0211(5) Uani 1 1 d . . . . .
O5 O 0.48519(12) 0.21282(17) 0.46203(13) 0.0247(6) Uani 1 1 d . . . . .
Na1 Na 0.58749(12) 0.1251(3) 0.26434(14) 0.0839(10) Uani 1 1 d D . . . .
O19 O 0.66883(12) 0.0284(2) 0.33408(15) 0.0325(6) Uani 1 1 d . . . . .
N8 N 0.87074(14) -0.0639(2) 0.36175(15) 0.0212(6) Uani 1 1 d . . . . .
H8A H 0.908884 -0.058433 0.358224 0.025 Uiso 1 1 calc R U . . .
H8B H 0.864832 -0.047005 0.403273 0.025 Uiso 1 1 calc R U . . .
N5 N 0.84687(14) 0.1160(2) 0.34519(15) 0.0237(6) Uani 1 1 d . . . . .
H5A H 0.814481 0.145437 0.352095 0.028 Uiso 1 1 calc R U . . .
H5B H 0.867074 0.103488 0.385337 0.028 Uiso 1 1 calc R U . . .
O16 O 0.31201(13) -0.1226(2) 0.31831(16) 0.0357(7) Uani 1 1 d . . . . .
N2 N 0.38914(16) -0.0766(2) 0.52418(17) 0.0282(7) Uani 1 1 d . . . . .
H2A H 0.365087 -0.095518 0.552957 0.034 Uiso 1 1 calc R U . . .
H2B H 0.394847 -0.121172 0.496220 0.034 Uiso 1 1 calc R U . . .
N6 N 0.89177(14) 0.0332(2) 0.24979(16) 0.0237(6) Uani 1 1 d . . . . .
H6A H 0.914741 -0.014671 0.250678 0.028 Uiso 1 1 calc R U . . .
H6B H 0.879214 0.045993 0.206642 0.028 Uiso 1 1 calc R U . . .
N4 N 0.32054(13) 0.12616(19) 0.42735(15) 0.0192(6) Uani 1 1 d . . . . .
H4A H 0.342069 0.174125 0.439763 0.023 Uiso 1 1 calc R U . . .
H4B H 0.319212 0.119389 0.382694 0.023 Uiso 1 1 calc R U . . .
O15 O 0.42295(15) -0.0589(3) 0.31999(17) 0.0452(9) Uani 1 1 d . . . . .
N3 N 0.29314(14) 0.0311(2) 0.52793(16) 0.0235(6) Uani 1 1 d . . . . .
H3A H 0.266950 -0.011884 0.516687 0.028 Uiso 1 1 calc R U . . .
H3B H 0.307460 0.024155 0.571378 0.028 Uiso 1 1 calc R U . . .
N7 N 0.80935(14) -0.0984(2) 0.24565(16) 0.0233(6) Uani 1 1 d . . . . .
H7A H 0.771577 -0.112362 0.245192 0.028 Uiso 1 1 calc R U . . .
H7B H 0.816198 -0.090178 0.203012 0.028 Uiso 1 1 calc R U . . .
N1 N 0.40752(13) 0.0951(2) 0.53213(16) 0.0217(6) Uani 1 1 d . . . . .
H1A H 0.432385 0.122887 0.508283 0.026 Uiso 1 1 calc R U . . .
H1B H 0.387405 0.136193 0.551856 0.026 Uiso 1 1 calc R U . . .
C8 C 0.72352(16) 0.0735(2) 0.24730(17) 0.0201(7) Uani 1 1 d . . . . .
C7 C 0.71590(16) 0.0278(2) 0.31335(18) 0.0209(7) Uani 1 1 d . . . . .
O28 O 0.4922(3) 0.2069(3) 0.6847(2) 0.0678(13) Uani 1 1 d . . . . .
C2 C 0.33289(17) -0.0752(2) 0.3638(2) 0.0240(7) Uani 1 1 d . . . . .
O21 O 0.500000 0.0230(4) 0.250000 0.0647(18) Uani 1 2 d S T P A .
H21A H 0.500510 -0.014539 0.210452 0.097 Uiso 0.5 1 calc R U P . .
H21B H 0.499490 -0.014539 0.289547 0.097 Uiso 0.5 1 calc R U P . .
C12 C 0.8526(2) -0.1560(3) 0.3504(2) 0.0290(8) Uani 1 1 d . . . . .
H12A H 0.815652 -0.166761 0.367852 0.035 Uiso 1 1 calc R U . . .
H12B H 0.881935 -0.196005 0.372955 0.035 Uiso 1 1 calc R U . . .
O26 O 0.75318(18) 0.2688(3) 0.6451(3) 0.0726(15) Uani 1 1 d . . . . .
C6 C 0.26159(17) 0.1369(3) 0.4453(2) 0.0284(8) Uani 1 1 d . . . . .
H6C H 0.234758 0.096102 0.419404 0.034 Uiso 1 1 calc R U . . .
H6D H 0.247808 0.197145 0.435913 0.034 Uiso 1 1 calc R U . . .
C1 C 0.39468(16) -0.0386(3) 0.3638(2) 0.0269(8) Uani 1 1 d . . . . .
C11 C 0.8459(2) -0.1705(3) 0.2761(2) 0.0304(9) Uani 1 1 d . . . . .
H11A H 0.883892 -0.169795 0.259768 0.036 Uiso 1 1 calc R U . . .
H11B H 0.827331 -0.227454 0.264711 0.036 Uiso 1 1 calc R U . . .
C9 C 0.8824(2) 0.1700(3) 0.3053(2) 0.0337(9) Uani 1 1 d . . . . .
H9A H 0.902266 0.216828 0.332807 0.040 Uiso 1 1 calc R U . . .
H9B H 0.858088 0.196931 0.267226 0.040 Uiso 1 1 calc R U . . .
C5 C 0.26484(16) 0.1176(3) 0.5181(2) 0.0262(8) Uani 1 1 d . . . . .
H5C H 0.287680 0.162774 0.544387 0.031 Uiso 1 1 calc R U . . .
H5D H 0.225842 0.115967 0.531823 0.031 Uiso 1 1 calc R U . . .
C10 C 0.92542(18) 0.1083(3) 0.2813(2) 0.0333(9) Uani 1 1 d . . . . .
H10A H 0.946918 0.137531 0.248715 0.040 Uiso 1 1 calc R U . . .
H10B H 0.953194 0.087995 0.319001 0.040 Uiso 1 1 calc R U . . .
C4 C 0.4436(2) -0.0499(3) 0.5606(3) 0.0459(13) Uani 1 1 d . . . . .
H4C H 0.453641 -0.089022 0.599041 0.055 Uiso 1 1 calc R U . . .
H4D H 0.474331 -0.054488 0.531485 0.055 Uiso 1 1 calc R U . . .
C3 C 0.4399(2) 0.0391(3) 0.5834(3) 0.0457(13) Uani 1 1 d . . . . .
H3C H 0.479212 0.062792 0.594963 0.055 Uiso 1 1 calc R U . . .
H3D H 0.420643 0.039839 0.624014 0.055 Uiso 1 1 calc R U . . .
O24 O 0.2748(3) 0.2393(6) 0.6843(4) 0.122(3) Uani 1 1 d . . . . .
O22B O 0.5421(4) 0.1962(5) 0.1815(3) 0.0460(12) Uani 0.5 1 d G . P A 1
H22A H 0.538678 0.252619 0.181808 0.069 Uiso 0.5 1 d DG U P A 1
H22B H 0.545533 0.183514 0.140420 0.069 Uiso 0.5 1 d DG U P A 1
O22A O 0.5122(4) 0.2459(5) 0.1760(3) 0.0460(12) Uani 0.5 1 d G . P A -1
H22C H 0.516624 0.300034 0.188358 0.069 Uiso 0.5 1 d DG U P A -1
H22D H 0.475903 0.235385 0.177075 0.069 Uiso 0.5 1 d DG U P A -1
O27 O 0.7824(4) 0.2955(5) 0.5167(5) 0.056(2) Uani 0.5 1 d . . P . .
O23A O 0.3628(4) -0.2088(5) 0.6248(5) 0.0437(17) Uani 0.569(10) 1 d . . P B 1
H23A H 0.325684 -0.211304 0.625172 0.066 Uiso 0.569(10) 1 d R U P B 1
H23B H 0.373743 -0.263076 0.626080 0.066 Uiso 0.569(10) 1 d R U P B 1
O23B O 0.3855(5) -0.2066(7) 0.6516(7) 0.0437(17) Uani 0.431(10) 1 d G . P B 2
H23C H 0.420660 -0.224711 0.651943 0.066 Uiso 0.431(10) 1 d DG U P B 2
H23D H 0.368405 -0.221110 0.612629 0.066 Uiso 0.431(10) 1 d DG U P B 2
O25B O 0.3763(4) 0.1532(5) 0.6868(6) 0.085(3) Uani 0.621(11) 1 d . . P C 1
O25A O 0.3477(7) 0.1780(9) 0.6554(11) 0.085(3) Uani 0.379(11) 1 d . . P C 2
O29B O 0.9908(3) -0.0782(5) 0.3111(3) 0.0318(11) Uani 0.567(8) 1 d . . P D 1
O29A O 0.9826(4) -0.1220(6) 0.3160(4) 0.0318(11) Uani 0.433(8) 1 d . . P D 2

loop_
_atom_site_aniso_label
_atom_site_aniso_U_11
_atom_site_aniso_U_22
_atom_site_aniso_U_33
_atom_site_aniso_U_23
_atom_site_aniso_U_13
_atom_site_aniso_U_12
Te1 0.01431(14) 0.00834(13) 0.01300(14) -0.00150(9) 0.00369(10) -0.00080(9)
Mo3 0.02129(14) 0.01133(13) 0.01434(13) -0.00154(9) 0.00584(10) -0.00448(9)
Mo1 0.02141(14) 0.00865(13) 0.01839(14) -0.00127(9) 0.00627(10) -0.00043(9)
Mo2 0.01858(14) 0.01423(13) 0.01625(14) -0.00176(9) 0.00740(10) -0.00031(9)
Co1 0.0161(3) 0.0119(2) 0.0186(3) 0.0010(2) 0.0057(2) 0.0000(2)
Co2 0.0191(3) 0.0180(3) 0.0121(3) 0.0022(2) 0.0036(2) -0.0002(2)
O4 0.0237(12) 0.0153(11) 0.0161(11) 0.0011(9) 0.0047(9) -0.0003(9)
O2 0.0181(11) 0.0091(10) 0.0174(11) -0.0027(8) 0.0032(9) -0.0011(9)
O1 0.0180(11) 0.0129(11) 0.0141(11) -0.0012(8) 0.0049(9) -0.0003(8)
O7 0.0263(12) 0.0143(11) 0.0175(11) -0.0043(9) 0.0094(9) -0.0018(9)
O3 0.0186(11) 0.0092(10) 0.0165(11) -0.0010(8) 0.0029(9) 0.0006(8)
O10 0.0186(11) 0.0160(11) 0.0188(12) -0.0019(9) 0.0035(9) -0.0012(9)
O14 0.0204(12) 0.0214(13) 0.0330(14) -0.0054(11) 0.0072(10) -0.0037(10)
O13 0.0207(12) 0.0262(13) 0.0248(13) -0.0045(11) 0.0084(10) -0.0036(10)
O18 0.0244(13) 0.0252(13) 0.0160(12) 0.0051(10) 0.0028(10) -0.0001(10)
O20 0.0293(14) 0.0309(15) 0.0206(13) 0.0027(11) 0.0001(10) 0.0041(12)
O8 0.0250(13) 0.0228(13) 0.0299(14) 0.0006(11) 0.0065(11) 0.0055(10)
O11 0.0252(13) 0.0150(11) 0.0249(13) -0.0011(10) 0.0041(10) -0.0033(10)
O9 0.0298(14) 0.0260(14) 0.0208(13) -0.0040(10) 0.0134(11) -0.0012(11)
O17 0.0240(13) 0.0231(13) 0.0159(12) 0.0031(9) 0.0057(10) 0.0016(10)
O6 0.0341(14) 0.0173(12) 0.0244(13) 0.0007(10) 0.0057(11) 0.0067(11)
O12 0.0255(13) 0.0219(13) 0.0181(12) 0.0003(9) 0.0109(10) -0.0022(10)
O5 0.0352(15) 0.0159(12) 0.0246(13) -0.0042(10) 0.0095(11) -0.0069(10)
Na1 0.0598(15) 0.137(3) 0.0548(15) 0.0061(16) 0.0071(12) -0.0455(17)
O19 0.0255(14) 0.0410(17) 0.0325(15) 0.0100(13) 0.0095(12) 0.0033(12)
N8 0.0255(15) 0.0228(15) 0.0153(14) 0.0019(11) 0.0033(11) 0.0022(12)
N5 0.0282(16) 0.0241(15) 0.0189(15) 0.0020(12) 0.0036(12) -0.0039(13)
O16 0.0292(15) 0.0346(16) 0.0426(17) -0.0164(14) 0.0015(13) -0.0014(12)
N2 0.0387(19) 0.0179(15) 0.0291(17) 0.0019(13) 0.0083(14) 0.0090(13)
N6 0.0242(15) 0.0282(17) 0.0198(15) 0.0046(12) 0.0063(12) 0.0001(13)
N4 0.0201(14) 0.0157(14) 0.0216(15) -0.0002(11) 0.0015(11) -0.0001(11)
O15 0.0365(17) 0.065(2) 0.0380(18) -0.0173(17) 0.0184(14) -0.0109(16)
N3 0.0242(15) 0.0244(16) 0.0240(16) 0.0009(12) 0.0117(12) -0.0020(13)
N7 0.0254(15) 0.0251(16) 0.0201(15) -0.0012(12) 0.0059(12) -0.0004(13)
N1 0.0199(14) 0.0206(15) 0.0247(15) 0.0005(12) 0.0028(12) 0.0002(12)
C8 0.0257(18) 0.0185(16) 0.0156(16) -0.0005(13) 0.0011(13) -0.0012(13)
C7 0.0250(17) 0.0210(17) 0.0172(16) 0.0010(13) 0.0051(13) -0.0019(14)
O28 0.124(4) 0.038(2) 0.042(2) 0.0098(17) 0.011(2) -0.004(2)
C2 0.0245(18) 0.0186(17) 0.0291(19) -0.0035(14) 0.0040(15) -0.0002(14)
O21 0.072(4) 0.033(3) 0.101(5) 0.000 0.057(4) 0.000
C12 0.044(2) 0.0197(18) 0.0241(19) 0.0048(15) 0.0077(16) 0.0041(16)
O26 0.043(2) 0.034(2) 0.138(5) 0.006(2) -0.001(3) -0.0002(17)
C6 0.0218(18) 0.029(2) 0.033(2) -0.0022(16) -0.0010(15) 0.0080(15)
C1 0.0214(17) 0.034(2) 0.0267(19) -0.0016(16) 0.0079(14) -0.0008(15)
C11 0.045(2) 0.0219(19) 0.0254(19) -0.0002(15) 0.0086(17) 0.0068(17)
C9 0.046(2) 0.031(2) 0.0239(19) 0.0028(16) 0.0045(17) -0.0170(19)
C5 0.0212(17) 0.0277(19) 0.031(2) -0.0093(16) 0.0087(14) 0.0043(15)
C10 0.030(2) 0.043(2) 0.027(2) 0.0035(18) 0.0041(16) -0.0141(19)
C4 0.030(2) 0.035(2) 0.069(4) 0.019(2) -0.010(2) 0.0057(19)
C3 0.044(3) 0.037(3) 0.050(3) -0.006(2) -0.021(2) 0.010(2)
O24 0.102(5) 0.133(6) 0.130(6) 0.026(5) 0.007(4) 0.003(5)
O22B 0.058(3) 0.048(3) 0.029(2) 0.005(2) -0.005(2) 0.002(2)
O22A 0.058(3) 0.048(3) 0.029(2) 0.005(2) -0.005(2) 0.002(2)
O27 0.052(4) 0.034(4) 0.084(6) 0.002(4) 0.018(4) 0.008(3)
O23A 0.039(4) 0.029(2) 0.067(6) -0.016(3) 0.021(3) 0.000(3)
O23B 0.039(4) 0.029(2) 0.067(6) -0.016(3) 0.021(3) 0.000(3)
O25B 0.060(5) 0.034(4) 0.166(10) -0.014(4) 0.034(5) -0.006(3)
O25A 0.060(5) 0.034(4) 0.166(10) -0.014(4) 0.034(5) -0.006(3)
O29B 0.037(2) 0.033(3) 0.0251(18) -0.006(3) 0.0024(16) 0.004(3)
O29A 0.037(2) 0.033(3) 0.0251(18) -0.006(3) 0.0024(16) 0.004(3)

loop_
_atom_type_symbol
_atom_type_description
_atom_type_scat_dispersion_real
_atom_type_scat_dispersion_imag
_atom_type_scat_source
C C 0.0181 0.0091 'International Tables Vol C Tables 4.2.6.8 and 6.1.1.4'
H H 0.0000 0.0000 'International Tables Vol C Tables 4.2.6.8 and 6.1.1.4'
Co Co -2.3653 3.6143 'International Tables Vol C Tables 4.2.6.8 and 6.1.1.4'
Mo Mo -0.0483 2.7339 'International Tables Vol C Tables 4.2.6.8 and 6.1.1.4'
N N 0.0311 0.0180 'International Tables Vol C Tables 4.2.6.8 and 6.1.1.4'
Na Na 0.1353 0.1239 'International Tables Vol C Tables 4.2.6.8 and 6.1.1.4'
O O 0.0492 0.0322 'International Tables Vol C Tables 4.2.6.8 and 6.1.1.4'
Te Te -0.1759 6.3531 'International Tables Vol C Tables 4.2.6.8 and 6.1.1.4'

loop_
_exptl_crystal_face_index_h
_exptl_crystal_face_index_k
_exptl_crystal_face_index_l
_exptl_crystal_face_perp_dist
1 -1 0 0.0522
-1 1 0 0.0339
0 1 -2 0.0929
0 -1 2 0.1022
-5 2 5 0.0622
5 -2 -4 0.1065
1 1 0 0.0177
-1 -1 0 0.0302

loop_
_geom_angle_atom_site_label_1
_geom_angle_atom_site_label_2
_geom_angle_atom_site_label_3
_geom_angle
_geom_angle_site_symmetry_1
_geom_angle_site_symmetry_3
_geom_angle_publ_flag
O2 Te1 O2 180.0 . 5_666 ?
O2 Te1 O3 84.89(10) 5_666 5_666 ?
O2 Te1 O3 84.89(10) . . ?
O2 Te1 O3 95.11(10) . 5_666 ?
O2 Te1 O3 95.11(10) 5_666 . ?
O1 Te1 O2 94.72(10) 5_666 . ?
O1 Te1 O2 94.72(10) . 5_666 ?
O1 Te1 O2 85.28(10) . . ?
O1 Te1 O2 85.28(10) 5_666 5_666 ?
O1 Te1 O1 180.00(19) 5_666 . ?
O1 Te1 O3 85.13(10) 5_666 . ?
O1 Te1 O3 94.87(10) . . ?
O1 Te1 O3 94.87(10) 5_666 5_666 ?
O1 Te1 O3 85.13(10) . 5_666 ?
O3 Te1 O3 180.0 . 5_666 ?
O4 Mo3 O2 73.37(9) 5_666 5_666 ?
O4 Mo3 O1 83.09(10) 5_666 5_666 ?
O2 Mo3 O1 70.09(8) 5_666 5_666 ?
O10 Mo3 O4 152.66(10) . 5_666 ?
O10 Mo3 O2 83.98(9) . 5_666 ?
O10 Mo3 O1 74.77(9) . 5_666 ?
O11 Mo3 O4 99.09(11) . 5_666 ?
O11 Mo3 O2 93.28(10) . 5_666 ?
O11 Mo3 O1 162.00(11) . 5_666 ?
O11 Mo3 O10 97.28(11) . . ?
O12 Mo3 O4 95.30(11) . 5_666 ?
O12 Mo3 O2 159.64(11) . 5_666 ?
O12 Mo3 O1 92.12(10) . 5_666 ?
O12 Mo3 O10 101.28(11) . . ?
O12 Mo3 O11 105.38(12) . . ?
O4 Mo1 O2 73.65(9) . . ?
O4 Mo1 O3 83.27(9) . . ?
O2 Mo1 O3 70.72(8) . . ?
O7 Mo1 O4 154.12(10) . . ?
O7 Mo1 O2 86.29(10) . . ?
O7 Mo1 O3 74.63(9) . . ?
O6 Mo1 O4 94.31(12) . . ?
O6 Mo1 O2 161.59(11) . . ?
O6 Mo1 O7 100.57(12) . . ?
O6 Mo1 O3 94.45(11) . . ?
O6 Mo1 O5 105.60(13) . . ?
O5 Mo1 O4 98.23(12) . . ?
O5 Mo1 O2 90.15(11) . . ?
O5 Mo1 O7 97.98(11) . . ?
O5 Mo1 O3 159.68(11) . . ?
O7 Mo2 O1 83.31(10) . 5_666 ?
O7 Mo2 O3 74.20(9) . . ?
O3 Mo2 O1 70.26(8) . 5_666 ?
O10 Mo2 O1 74.77(9) . 5_666 ?
O10 Mo2 O7 152.80(10) . . ?
O10 Mo2 O3 83.24(9) . . ?
O8 Mo2 O1 160.74(11) . 5_666 ?
O8 Mo2 O7 100.11(12) . . ?
O8 Mo2 O3 92.28(11) . . ?
O8 Mo2 O10 95.71(12) . . ?
O8 Mo2 O9 106.46(13) . . ?
O9 Mo2 O1 91.91(11) . 5_666 ?
O9 Mo2 O7 95.95(12) . . ?
O9 Mo2 O3 160.26(11) . . ?
O9 Mo2 O10 100.63(12) . . ?
O14 Co1 O13 85.53(11) . . ?
O14 Co1 N2 91.97(14) . . ?
O14 Co1 N4 90.74(13) . . ?
O14 Co1 N3 89.88(13) . . ?
O14 Co1 N1 175.59(13) . . ?
O13 Co1 N2 89.86(14) . . ?
O13 Co1 N4 92.25(12) . . ?
O13 Co1 N3 175.06(13) . . ?
O13 Co1 N1 90.41(13) . . ?
N2 Co1 N4 176.69(14) . . ?
N3 Co1 N2 92.11(15) . . ?
N3 Co1 N4 85.99(13) . . ?
N3 Co1 N1 94.23(14) . . ?
N1 Co1 N2 86.28(15) . . ?
N1 Co1 N4 91.15(13) . . ?
O18 Co2 N5 90.21(13) . . ?
O18 Co2 N6 92.18(12) . . ?
O18 Co2 N7 90.16(13) . . ?
O17 Co2 O18 85.69(11) . . ?
O17 Co2 N8 88.86(12) . . ?
O17 Co2 N5 91.42(13) . . ?
O17 Co2 N6 176.50(13) . . ?
O17 Co2 N7 91.30(13) . . ?
N8 Co2 O18 173.40(13) . . ?
N8 Co2 N5 93.66(14) . . ?
N8 Co2 N6 93.44(14) . . ?
N8 Co2 N7 86.24(14) . . ?
N5 Co2 N7 177.28(14) . . ?
N6 Co2 N5 85.80(14) . . ?
N6 Co2 N7 91.50(14) . . ?
Mo3 O4 Mo1 113.48(11) 5_666 . ?
Te1 O2 Mo3 103.09(10) . 5_666 ?
Te1 O2 Mo1 103.04(10) . . ?
Mo1 O2 Mo3 94.84(9) . 5_666 ?
Te1 O1 Mo3 101.51(10) . 5_666 ?
Te1 O1 Mo2 102.37(10) . 5_666 ?
Mo2 O1 Mo3 90.56(9) 5_666 5_666 ?
Mo1 O7 Mo2 115.34(12) . . ?
Te1 O3 Mo1 101.32(10) . . ?
Te1 O3 Mo2 102.21(10) . . ?
Mo2 O3 Mo1 92.22(8) . . ?
Mo3 O10 Mo2 114.91(12) . . ?
C2 O14 Co1 113.4(2) . . ?
C1 O13 Co1 113.1(2) . . ?
C8 O18 Co2 112.1(2) . . ?
C8 O20 Na1 119.6(2) . . ?
C7 O17 Co2 112.9(2) . . ?
O20 Na1 Na1 147.60(14) . 2_655 ?
O20 Na1 O19 63.77(12) . . ?
O20 Na1 O21 126.77(18) . . ?
O20 Na1 O22A 107.55(19) . . ?
O20 Na1 O23A 95.0(2) . 5_656 ?
O19 Na1 Na1 135.51(11) . 2_655 ?
O19 Na1 O22A 170.7(2) . . ?
O19 Na1 O23A 67.8(2) . 5_656 ?
O21 Na1 Na1 37.61(13) . 2_655 ?
O21 Na1 O19 103.10(17) . . ?
O21 Na1 O22A 84.8(2) . . ?
O21 Na1 O23A 129.3(2) . 5_656 ?
O22B Na1 O20 96.2(3) . . ?
O22B Na1 Na1 60.2(2) . 2_655 ?
O22B Na1 O19 159.5(3) . . ?
O22B Na1 O21 85.0(2) . . ?
O22B Na1 O22A 14.0(3) . . ?
O22B Na1 O23A 121.4(3) . 5_656 ?
O22A Na1 Na1 53.69(17) . 2_655 ?
O23A Na1 Na1 115.9(2) 5_656 2_655 ?
O23A Na1 O22A 111.2(3) 5_656 . ?
O23B Na1 O20 101.8(3) 5_656 . ?
O23B Na1 O19 77.5(4) 5_656 . ?
O23B Na1 O21 126.6(3) 5_656 . ?
C7 O19 Na1 115.7(2) . . ?
Co2 N8 H8A 109.9 . . ?
Co2 N8 H8B 109.9 . . ?
H8A N8 H8B 108.3 . . ?
C12 N8 Co2 108.9(2) . . ?
C12 N8 H8A 109.9 . . ?
C12 N8 H8B 109.9 . . ?
Co2 N5 H5A 110.1 . . ?
Co2 N5 H5B 110.1 . . ?
H5A N5 H5B 108.4 . . ?
C9 N5 Co2 108.2(2) . . ?
C9 N5 H5A 110.1 . . ?
C9 N5 H5B 110.1 . . ?
Co1 N2 H2A 109.9 . . ?
Co1 N2 H2B 109.9 . . ?
H2A N2 H2B 108.3 . . ?
C4 N2 Co1 109.0(3) . . ?
C4 N2 H2A 109.9 . . ?
C4 N2 H2B 109.9 . . ?
Co2 N6 H6A 109.6 . . ?
Co2 N6 H6B 109.6 . . ?
H6A N6 H6B 108.1 . . ?
C10 N6 Co2 110.3(2) . . ?
C10 N6 H6A 109.6 . . ?
C10 N6 H6B 109.6 . . ?
Co1 N4 H4A 110.1 . . ?
Co1 N4 H4B 110.1 . . ?
H4A N4 H4B 108.4 . . ?
C6 N4 Co1 108.1(2) . . ?
C6 N4 H4A 110.1 . . ?
C6 N4 H4B 110.1 . . ?
Co1 N3 H3A 109.8 . . ?
Co1 N3 H3B 109.8 . . ?
H3A N3 H3B 108.2 . . ?
C5 N3 Co1 109.6(2) . . ?
C5 N3 H3A 109.8 . . ?
C5 N3 H3B 109.8 . . ?
Co2 N7 H7A 109.7 . . ?
Co2 N7 H7B 109.7 . . ?
H7A N7 H7B 108.2 . . ?
C11 N7 Co2 109.7(2) . . ?
C11 N7 H7A 109.7 . . ?
C11 N7 H7B 109.7 . . ?
Co1 N1 H1A 109.9 . . ?
Co1 N1 H1B 109.9 . . ?
H1A N1 H1B 108.3 . . ?
C3 N1 Co1 109.1(3) . . ?
C3 N1 H1A 109.9 . . ?
C3 N1 H1B 109.9 . . ?
O18 C8 C7 114.6(3) . . ?
O20 C8 O18 126.0(3) . . ?
O20 C8 C7 119.4(3) . . ?
O17 C7 C8 114.6(3) . . ?
O19 C7 O17 125.3(3) . . ?
O19 C7 C8 120.1(3) . . ?
O14 C2 C1 114.3(3) . . ?
O16 C2 O14 125.9(4) . . ?
O16 C2 C1 119.7(4) . . ?
Na1 O21 Na1 104.8(3) 2_655 . ?
Na1 O21 H21A 110.8 2_655 . ?
Na1 O21 H21A 110.8 . . ?
Na1 O21 H21B 110.8 2_655 . ?
Na1 O21 H21B 110.8 . . ?
H21A O21 H21B 108.9 . . ?
N8 C12 H12A 110.4 . . ?
N8 C12 H12B 110.4 . . ?
N8 C12 C11 106.6(3) . . ?
H12A C12 H12B 108.6 . . ?
C11 C12 H12A 110.4 . . ?
C11 C12 H12B 110.4 . . ?
N4 C6 H6C 110.4 . . ?
N4 C6 H6D 110.4 . . ?
N4 C6 C5 106.8(3) . . ?
H6C C6 H6D 108.6 . . ?
C5 C6 H6C 110.4 . . ?
C5 C6 H6D 110.4 . . ?
O13 C1 C2 113.6(3) . . ?
O15 C1 O13 126.2(4) . . ?
O15 C1 C2 120.2(4) . . ?
N7 C11 C12 106.7(3) . . ?
N7 C11 H11A 110.4 . . ?
N7 C11 H11B 110.4 . . ?
C12 C11 H11A 110.4 . . ?
C12 C11 H11B 110.4 . . ?
H11A C11 H11B 108.6 . . ?
N5 C9 H9A 110.6 . . ?
N5 C9 H9B 110.6 . . ?
N5 C9 C10 105.6(3) . . ?
H9A C9 H9B 108.8 . . ?
C10 C9 H9A 110.6 . . ?
C10 C9 H9B 110.6 . . ?
N3 C5 C6 105.9(3) . . ?
N3 C5 H5C 110.5 . . ?
N3 C5 H5D 110.5 . . ?
C6 C5 H5C 110.5 . . ?
C6 C5 H5D 110.5 . . ?
H5C C5 H5D 108.7 . . ?
N6 C10 C9 106.5(3) . . ?
N6 C10 H10A 110.4 . . ?
N6 C10 H10B 110.4 . . ?
C9 C10 H10A 110.4 . . ?
C9 C10 H10B 110.4 . . ?
H10A C10 H10B 108.6 . . ?
N2 C4 H4C 109.6 . . ?
N2 C4 H4D 109.6 . . ?
H4C C4 H4D 108.1 . . ?
C3 C4 N2 110.2(4) . . ?
C3 C4 H4C 109.6 . . ?
C3 C4 H4D 109.6 . . ?
N1 C3 H3C 109.3 . . ?
N1 C3 H3D 109.3 . . ?
C4 C3 N1 111.6(4) . . ?
C4 C3 H3C 109.3 . . ?
C4 C3 H3D 109.3 . . ?
H3C C3 H3D 108.0 . . ?
Na1 O22B H22A 122.1 . . ?
Na1 O22B H22B 122.4 . . ?
H22A O22B H22B 104.5 . . ?
O22A O22B Na1 135.6(7) . . ?
O22A O22B H22A 37.1 . . ?
O22A O22B H22B 101.9 . . ?
Na1 O22A H22C 112.3 . . ?
Na1 O22A H22D 112.0 . . ?
O22B O22A Na1 30.5(5) . . ?
O22B O22A H22C 128.4 . . ?
O22B O22A H22D 120.9 . . ?
H22C O22A H22D 104.5 . . ?
Na1 O23A H23A 109.6 5_656 . ?
Na1 O23A H23B 109.4 5_656 . ?
H23A O23A H23B 104.5 . . ?
Na1 O23B H23C 89.8 5_656 . ?
Na1 O23B H23D 158.3 5_656 . ?
H23C O23B H23D 104.5 . . ?

loop_
_geom_bond_atom_site_label_1
_geom_bond_atom_site_label_2
_geom_bond_distance
_geom_bond_site_symmetry_2
_geom_bond_publ_flag
Te1 O2 1.929(2) 5_666 ?
Te1 O2 1.929(2) . ?
Te1 O1 1.928(2) . ?
Te1 O1 1.927(2) 5_666 ?
Te1 O3 1.942(2) 5_666 ?
Te1 O3 1.942(2) . ?
Mo3 O4 1.976(2) 5_666 ?
Mo3 O2 2.252(2) 5_666 ?
Mo3 O1 2.298(2) 5_666 ?
Mo3 O10 1.916(2) . ?
Mo3 O11 1.722(3) . ?
Mo3 O12 1.714(2) . ?
Mo1 O4 1.978(2) . ?
Mo1 O2 2.239(2) . ?
Mo1 O7 1.923(2) . ?
Mo1 O3 2.275(2) . ?
Mo1 O6 1.711(3) . ?
Mo1 O5 1.722(3) . ?
Mo2 O1 2.279(2) 5_666 ?
Mo2 O7 1.954(2) . ?
Mo2 O3 2.270(2) . ?
Mo2 O10 1.941(2) . ?
Mo2 O8 1.712(3) . ?
Mo2 O9 1.715(3) . ?
Co1 O14 1.906(3) . ?
Co1 O13 1.915(3) . ?
Co1 N2 1.957(3) . ?
Co1 N4 1.961(3) . ?
Co1 N3 1.933(3) . ?
Co1 N1 1.952(3) . ?
Co2 O18 1.929(3) . ?
Co2 O17 1.905(3) . ?
Co2 N8 1.929(3) . ?
Co2 N5 1.949(3) . ?
Co2 N6 1.938(3) . ?
Co2 N7 1.956(3) . ?
O14 C2 1.277(5) . ?
O13 C1 1.286(5) . ?
O18 C8 1.276(5) . ?
O20 Na1 2.562(4) . ?
O20 C8 1.231(5) . ?
O17 C7 1.276(5) . ?
Na1 Na1 4.069(6) 2_655 ?
Na1 O19 2.676(5) . ?
Na1 O21 2.568(4) . ?
Na1 O22B 2.168(8) . ?
Na1 O22A 2.994(8) . ?
Na1 O23A 2.724(10) 5_656 ?
Na1 O23B 2.146(13) 5_656 ?
O19 C7 1.230(5) . ?
N8 H8A 0.9100 . ?
N8 H8B 0.9100 . ?
N8 C12 1.487(5) . ?
N5 H5A 0.9100 . ?
N5 H5B 0.9100 . ?
N5 C9 1.488(5) . ?
O16 C2 1.228(5) . ?
N2 H2A 0.9100 . ?
N2 H2B 0.9100 . ?
N2 C4 1.451(6) . ?
N6 H6A 0.9100 . ?
N6 H6B 0.9100 . ?
N6 C10 1.494(5) . ?
N4 H4A 0.9100 . ?
N4 H4B 0.9100 . ?
N4 C6 1.483(5) . ?
O15 C1 1.217(5) . ?
N3 H3A 0.9100 . ?
N3 H3B 0.9100 . ?
N3 C5 1.487(5) . ?
N7 H7A 0.9100 . ?
N7 H7B 0.9100 . ?
N7 C11 1.485(5) . ?
N1 H1A 0.9100 . ?
N1 H1B 0.9100 . ?
N1 C3 1.484(5) . ?
C8 C7 1.545(5) . ?
C2 C1 1.554(5) . ?
O21 H21A 0.9900 . ?
O21 H21B 0.9900 . ?
C12 H12A 0.9900 . ?
C12 H12B 0.9900 . ?
C12 C11 1.515(6) . ?
C6 H6C 0.9900 . ?
C6 H6D 0.9900 . ?
C6 C5 1.500(6) . ?
C11 H11A 0.9900 . ?
C11 H11B 0.9900 . ?
C9 H9A 0.9900 . ?
C9 H9B 0.9900 . ?
C9 C10 1.509(7) . ?
C5 H5C 0.9900 . ?
C5 H5D 0.9900 . ?
C10 H10A 0.9900 . ?
C10 H10B 0.9900 . ?
C4 H4C 0.9900 . ?
C4 H4D 0.9900 . ?
C4 C3 1.449(7) . ?
C3 H3C 0.9900 . ?
C3 H3D 0.9900 . ?
O22B H22A 0.8700 . ?
O22B H22B 0.8700 . ?
O22B O22A 1.033(10) . ?
O22A H22C 0.8700 . ?
O22A H22D 0.8700 . ?
O23A H23A 0.8710 . ?
O23A H23B 0.8710 . ?
O23B H23C 0.8700 . ?
O23B H23D 0.8700 . ?

loop_
_geom_torsion_atom_site_label_1
_geom_torsion_atom_site_label_2
_geom_torsion_atom_site_label_3
_geom_torsion_atom_site_label_4
_geom_torsion
_geom_torsion_site_symmetry_1
_geom_torsion_site_symmetry_2
_geom_torsion_site_symmetry_3
_geom_torsion_site_symmetry_4
_geom_torsion_publ_flag
Co1 O14 C2 O16 -179.7(3) . . . . ?
Co1 O14 C2 C1 0.2(4) . . . . ?
Co1 O13 C1 O15 -177.3(4) . . . . ?
Co1 O13 C1 C2 2.1(4) . . . . ?
Co1 N2 C4 C3 36.3(5) . . . . ?
Co1 N4 C6 C5 41.1(3) . . . . ?
Co1 N3 C5 C6 39.8(4) . . . . ?
Co1 N1 C3 C4 25.4(5) . . . . ?
Co2 O18 C8 O20 -176.3(3) . . . . ?
Co2 O18 C8 C7 2.8(4) . . . . ?
Co2 O17 C7 O19 -177.8(3) . . . . ?
Co2 O17 C7 C8 1.7(4) . . . . ?
Co2 N8 C12 C11 42.2(4) . . . . ?
Co2 N5 C9 C10 -44.9(4) . . . . ?
Co2 N6 C10 C9 -35.0(4) . . . . ?
Co2 N7 C11 C12 35.4(4) . . . . ?
O14 C2 C1 O13 -1.6(5) . . . . ?
O14 C2 C1 O15 177.8(4) . . . . ?
O18 C8 C7 O17 -3.1(5) . . . . ?
O18 C8 C7 O19 176.4(3) . . . . ?
O20 C8 C7 O17 176.1(3) . . . . ?
O20 C8 C7 O19 -4.4(5) . . . . ?
Na1 O20 C8 O18 -168.2(3) . . . . ?
Na1 O20 C8 C7 12.7(4) . . . . ?
Na1 O19 C7 O17 173.7(3) . . . . ?
Na1 O19 C7 C8 -5.7(5) . . . . ?
N8 C12 C11 N7 -50.2(4) . . . . ?
N5 C9 C10 N6 51.5(4) . . . . ?
O16 C2 C1 O13 178.3(4) . . . . ?
O16 C2 C1 O15 -2.2(6) . . . . ?
N2 C4 C3 N1 -40.9(6) . . . . ?
N4 C6 C5 N3 -52.6(4) . . . . ?

loop_
_exptl_oxdiff_crystal_face_indexfrac_h
_exptl_oxdiff_crystal_face_indexfrac_k
_exptl_oxdiff_crystal_face_indexfrac_l
_exptl_oxdiff_crystal_face_x
_exptl_oxdiff_crystal_face_y
_exptl_oxdiff_crystal_face_z
0.9992 -1.0000 0.0001 -0.0192 0.0164 -0.1176
-0.9992 1.0000 -0.0001 0.0192 -0.0164 0.1176
0.0003 1.0002 -1.9994 0.1560 -0.0733 0.0609
-0.0003 -1.0002 1.9994 -0.1560 0.0733 -0.0609
-4.9972 1.9996 4.9983 -0.2959 0.1341 0.3976
4.9975 -1.9996 -3.9986 0.2200 -0.1303 -0.3901
1.0009 1.0001 -0.0000 -0.0110 -0.1148 0.0341
-1.0009 -1.0001 0.0000 0.0110 0.1148 -0.0341
